data_9002145
loop_
_publ_author_name
'Comodi P'
'Zanazzi P F'
'Weiss Z'
'Rieder M'
'Drabek M'

_publ_section_title
;
 "Cs-tetra-ferri-annite:" High-pressure and high-temperature behavior of a
 potential nuclear waste disposal phase
 T = 23 deg C after heating, crystal 2
;
_journal_name_full 'American Mineralogist'
_journal_page_first 325
_journal_page_last 332
_journal_volume 84
_journal_year 1999
_chemical_formula_sum 'Al0.04 Cs0.89 Fe3.92 O12 Si3.04'
_chemical_name_mineral Tetra-ferri-annite
_space_group_IT_number 12
_symmetry_space_group_name_Hall '-C 2y'
_symmetry_space_group_name_H-M 'C 1 2/m 1'
_cell_angle_alpha 90
_cell_angle_beta 99.77
_cell_angle_gamma 90
_cell_length_a 5.452
_cell_length_b 9.448
_cell_length_c 10.786
_cell_formula_units_Z 2
_cell_volume 547.534
_diffrn_ambient_temperature 296.15
_cod_original_formula_sum 'Cs.89 Fe3.92 Si3.04 Al.04 O12'
_cod_database_code 9002145

loop_
_symmetry_equiv_pos_as_xyz
x,y,z
1/2+x,1/2+y,z
x,-y,z
1/2+x,1/2-y,z
-x,y,-z
1/2-x,1/2+y,-z
-x,-y,-z
1/2-x,1/2-y,-z

loop_
_atom_site_label
_atom_site_fract_x
_atom_site_fract_y
_atom_site_fract_z
_atom_site_occupancy
_atom_site_U_iso_or_equiv
Cs 0.00000 0.50000 0.00000 0.89000 0.02430
Fe1 0.00000 0.00000 0.50000 1.00000 0.01480
Fe2 0.00000 0.33930 0.50000 1.00000 0.01510
Si 0.07970 0.16770 0.23670 0.76000 0.01420
Fe 0.07970 0.16770 0.23670 0.23000 0.01420
Al 0.07970 0.16770 0.23670 0.01000 0.01420
O1 0.05880 0.00000 0.18430 1.00000 0.03200
O2 0.31300 0.24830 0.18120 1.00000 0.03240
O3 0.13370 0.17190 0.39610 1.00000 0.01610
O4 0.13730 0.50000 0.40590 1.00000 0.01660

loop_
_cod_related_entry_id
_cod_related_entry_database
_cod_related_entry_code
1 AMCSD 0002207
2 AMCSD 0002213

loop_
_[local]_alternative_name_id
_[local]_alternative_name_type
_[local]_alternative_name_source
_[local]_alternative_name_source_id
_[local]_alternative_name_value
1 mineral AMCSD 0002207 "Tetra-ferri-annite"
2 mineral AMCSD 0002213 "Tetraferriannite"

_database_code_amcsd 0002207
